data_7064048
loop_
_publ_author_name
'Cemalo\(glu, Re\,sit'
'Uzunalio\(glu, Ne\,se'
'Akba\,s, H\"useyin'
'Asmafiliz, Nuran'
'K\?il\?i\,c, Zeynel'
'Sabah, B\"u\,sra Nur'
'A\,c\?ik, Leyla'
'H\"okelek, Tuncer'

_publ_section_title
;
 Phosphorus--nitrogen compounds. Part 80. Design and synthesis of hybrid
 multiheterocyclic cyclotriphosphazene conjugates bearing unsymmetrical
 pendant arms: spectral and crystallographic characterization, bioactivity
 and structure--activity relationship (SAR) studies
;
_journal_issue 36
_journal_name_full 'New Journal of Chemistry'
_journal_page_first 15866
_journal_page_last 15884
_journal_paper_doi 10.1039/D5NJ02457A
_journal_volume 49
_journal_year 2025
_chemical_formula_moiety 'C21 H23 Cl5 Fe N5 P3'
_chemical_formula_sum 'C21 H23 Cl5 Fe N5 P3'
_chemical_formula_weight 671.45
_space_group_crystal_system triclinic
_space_group_IT_number 2
_space_group_name_Hall '-P 1'
_space_group_name_H-M_alt 'P -1'
_atom_sites_solution_hydrogens geom
_audit_creation_method SHELXL-2018/3
_audit_update_record
;
2025-06-03 deposited with the CCDC.	2025-08-12 downloaded from the CCDC.
;
_cell_angle_alpha 72.495(2)
_cell_angle_beta 77.850(3)
_cell_angle_gamma 70.513(2)
_cell_formula_units_Z 2
_cell_length_a 8.9055(3)
_cell_length_b 10.1484(3)
_cell_length_c 16.3042(4)
_cell_measurement_reflns_used 9922
_cell_measurement_temperature 173(2)
_cell_measurement_theta_max 27.52
_cell_measurement_theta_min 2.26
_cell_volume 1314.81(7)
_computing_cell_refinement '<i>SAINT</i> (Bruker, 2012)'
_computing_data_collection '<i>APEX2</i> (Bruker, 2012)'
_computing_data_reduction <i>SAINT</i>
_computing_molecular_graphics '<i>ORTEP-3</i> for Windows (Farrugia, 2012)'
_computing_publication_material 'WinGX publication routines (Farrugia, 2012) and PLATON (Spek, 2009)'
_computing_structure_refinement 'SHELXL-2018/3 (Sheldrick, 2015b)'
_computing_structure_solution 'SHELXT 2014/5 (Sheldrick, 2015a)'
_diffrn_ambient_temperature 173(2)
_diffrn_detector_area_resol_mean 8.3333
_diffrn_measured_fraction_theta_full 0.999
_diffrn_measured_fraction_theta_max 0.999
_diffrn_measurement_device_type 'Bruker APEX-II QUAZAR three-circle diffractometer'
_diffrn_measurement_method '\f and \w scans'
_diffrn_radiation_type MoK\a
_diffrn_radiation_wavelength 0.71073
_diffrn_reflns_av_R_equivalents 0.0261
_diffrn_reflns_av_unetI/netI 0.0218
_diffrn_reflns_Laue_measured_fraction_full 0.999
_diffrn_reflns_Laue_measured_fraction_max 0.999
_diffrn_reflns_limit_h_max 10
_diffrn_reflns_limit_h_min -10
_diffrn_reflns_limit_k_max 11
_diffrn_reflns_limit_k_min -12
_diffrn_reflns_limit_l_max 19
_diffrn_reflns_limit_l_min -19
_diffrn_reflns_number 16895
_diffrn_reflns_point_group_measured_fraction_full 0.999
_diffrn_reflns_point_group_measured_fraction_max 0.999
_diffrn_reflns_theta_full 25.027
_diffrn_reflns_theta_max 25.027
_diffrn_reflns_theta_min 1.320
_exptl_absorpt_coefficient_mu 1.287
_exptl_absorpt_correction_T_max 0.8013
_exptl_absorpt_correction_T_min 0.6473
_exptl_absorpt_correction_type multi-scan
_exptl_absorpt_process_details 'SADABS; Bruker, 2012'
_exptl_crystal_colour yellow
_exptl_crystal_density_diffrn 1.696
_exptl_crystal_description block
_exptl_crystal_F_000 680
_exptl_crystal_size_max 0.370
_exptl_crystal_size_mid 0.360
_exptl_crystal_size_min 0.180
_refine_diff_density_max 0.413
_refine_diff_density_min -0.275
_refine_diff_density_rms 0.048
_refine_ls_extinction_method none
_refine_ls_goodness_of_fit_ref 1.040
_refine_ls_hydrogen_treatment constr
_refine_ls_matrix_type full
_refine_ls_number_parameters 316
_refine_ls_number_reflns 4641
_refine_ls_number_restraints 0
_refine_ls_restrained_S_all 1.040
_refine_ls_R_factor_all 0.0238
_refine_ls_R_factor_gt 0.0220
_refine_ls_shift/su_max 0.001
_refine_ls_shift/su_mean 0.000
_refine_ls_structure_factor_coef Fsqd
_refine_ls_weighting_details 'w=1/[\s^2^(Fo^2^)+(0.0243P)^2^+0.8840P] where P=(Fo^2^+2Fc^2^)/3'
_refine_ls_weighting_scheme calc
_refine_ls_wR_factor_gt 0.0567
_refine_ls_wR_factor_ref 0.0577
_reflns_Friedel_coverage 0.000
_reflns_number_gt 4363
_reflns_number_total 4641
_reflns_threshold_expression 'I > 2\s(I)'
_cod_data_source_file d5nj02457a2.cif
_cod_data_source_block shelx
_cod_database_code 7064048
_shelx_shelxl_version_number 2018/3
_shelx_space_group_comment
;
The symmetry employed for this shelxl refinement is uniquely defined
by the following loop, which should always be used as a source of
symmetry information in preference to the above space-group names.
They are only intended as comments.
;
_shelx_estimated_absorpt_t_min 0.647
_shelx_estimated_absorpt_t_max 0.801

loop_
_space_group_symop_operation_xyz
'x, y, z'
'-x, -y, -z'

loop_
_atom_site_label
_atom_site_type_symbol
_atom_site_fract_x
_atom_site_fract_y
_atom_site_fract_z
_atom_site_U_iso_or_equiv
_atom_site_adp_type
_atom_site_occupancy
_atom_site_site_symmetry_order
_atom_site_calc_flag
_atom_site_refinement_flags_posn
_atom_site_refinement_flags_adp
_atom_site_refinement_flags_occupancy
_atom_site_disorder_assembly
_atom_site_disorder_group
Fe1 Fe 0.85669(3) 0.23199(3) 0.09313(2) 0.01843(7) Uani 1 1 d . . . . .
Cl1 Cl 0.32782(6) 0.50970(5) 0.19981(3) 0.03032(12) Uani 1 1 d . . . . .
Cl2 Cl 0.12120(5) 0.71317(5) 0.31433(3) 0.02804(11) Uani 1 1 d . . . . .
Cl3 Cl 0.65558(6) 0.82592(5) 0.06022(3) 0.02946(11) Uani 1 1 d . . . . .
Cl4 Cl 0.47603(6) 1.03821(5) 0.17378(3) 0.02933(11) Uani 1 1 d . . . . .
Cl5 Cl 0.83686(6) 1.02316(6) 0.60362(4) 0.03875(13) Uani 1 1 d . . . . .
P1 P 0.63700(5) 0.59302(5) 0.32205(3) 0.01587(10) Uani 1 1 d . . . . .
P2 P 0.34676(5) 0.65228(5) 0.25746(3) 0.01724(10) Uani 1 1 d . . . . .
P3 P 0.53761(5) 0.82658(5) 0.18016(3) 0.01751(10) Uani 1 1 d . . . . .
N1 N 0.46283(17) 0.57215(15) 0.32798(9) 0.0189(3) Uani 1 1 d . . . . .
N2 N 0.37870(18) 0.78677(16) 0.18395(9) 0.0229(3) Uani 1 1 d . . . . .
N3 N 0.65389(17) 0.74004(16) 0.25013(9) 0.0202(3) Uani 1 1 d . . . . .
N4 N 0.66352(17) 0.59421(16) 0.41725(9) 0.0202(3) Uani 1 1 d . . . . .
N5 N 0.77712(17) 0.44974(16) 0.30046(9) 0.0198(3) Uani 1 1 d . . . . .
C1 C 0.9277(2) 0.3944(2) 0.33893(12) 0.0243(4) Uani 1 1 d . . . . .
H1A H 0.991199 0.464082 0.314784 0.029 Uiso 1 1 calc R U . . .
H1B H 0.991689 0.301962 0.324462 0.029 Uiso 1 1 calc R U . . .
C2 C 0.8931(2) 0.3713(2) 0.43580(12) 0.0260(4) Uani 1 1 d . . . . .
H2A H 0.995472 0.327185 0.461362 0.031 Uiso 1 1 calc R U . . .
H2B H 0.827489 0.303394 0.459370 0.031 Uiso 1 1 calc R U . . .
C3 C 0.8054(2) 0.5108(2) 0.46156(12) 0.0249(4) Uani 1 1 d . . . . .
H3A H 0.772166 0.488805 0.524887 0.030 Uiso 1 1 calc R U . . .
H3B H 0.879717 0.570332 0.448592 0.030 Uiso 1 1 calc R U . . .
C4 C 0.5413(2) 0.6988(2) 0.46108(12) 0.0251(4) Uani 1 1 d . . . . .
H4A H 0.479415 0.646393 0.510069 0.030 Uiso 1 1 calc R U . . .
H4B H 0.465775 0.766423 0.419854 0.030 Uiso 1 1 calc R U . . .
C5 C 0.6140(2) 0.78389(19) 0.49465(11) 0.0206(4) Uani 1 1 d . . . . .
C6 C 0.6086(2) 0.7606(2) 0.58357(12) 0.0233(4) Uani 1 1 d . . . . .
H6 H 0.557174 0.693017 0.621963 0.028 Uiso 1 1 calc R U . . .
C7 C 0.6767(2) 0.8341(2) 0.61707(12) 0.0249(4) Uani 1 1 d . . . . .
H7 H 0.673201 0.817154 0.677912 0.030 Uiso 1 1 calc R U . . .
C8 C 0.7497(2) 0.9323(2) 0.56061(13) 0.0246(4) Uani 1 1 d . . . . .
C9 C 0.7569(2) 0.9586(2) 0.47182(13) 0.0300(4) Uani 1 1 d . . . . .
H9 H 0.807749 1.026903 0.433776 0.036 Uiso 1 1 calc R U . . .
C10 C 0.6889(2) 0.8836(2) 0.43946(12) 0.0265(4) Uani 1 1 d . . . . .
H10 H 0.693335 0.900517 0.378558 0.032 Uiso 1 1 calc R U . . .
C11 C 0.7949(2) 0.4405(2) 0.21010(11) 0.0246(4) Uani 1 1 d . . . . .
H11A H 0.868264 0.496158 0.173688 0.030 Uiso 1 1 calc R U . . .
H11B H 0.689079 0.484994 0.188194 0.030 Uiso 1 1 calc R U . . .
C12 C 0.8591(2) 0.2882(2) 0.20169(11) 0.0222(4) Uani 1 1 d . . . . .
C13 C 1.0187(2) 0.2202(2) 0.16831(12) 0.0259(4) Uani 1 1 d . . . . .
H13 H 1.104700 0.262138 0.150335 0.031 Uiso 1 1 calc R U . . .
C14 C 1.0265(2) 0.0787(2) 0.16662(12) 0.0287(4) Uani 1 1 d . . . . .
H14 H 1.118511 0.009925 0.147090 0.034 Uiso 1 1 calc R U . . .
C15 C 0.8734(2) 0.0583(2) 0.19907(12) 0.0278(4) Uani 1 1 d . . . . .
H15 H 0.844559 -0.026525 0.205052 0.033 Uiso 1 1 calc R U . . .
C16 C 0.7702(2) 0.1870(2) 0.22119(11) 0.0243(4) Uani 1 1 d . . . . .
H16 H 0.660530 0.202655 0.244923 0.029 Uiso 1 1 calc R U . . .
C17 C 0.9156(2) 0.2157(2) -0.03273(12) 0.0292(4) Uani 1 1 d . . . . .
H17 H 1.005481 0.147904 -0.054700 0.035 Uiso 1 1 calc R U . . .
C18 C 0.7621(2) 0.1975(2) 0.00001(12) 0.0279(4) Uani 1 1 d . . . . .
H18 H 0.730603 0.114803 0.004101 0.033 Uiso 1 1 calc R U . . .
C19 C 0.6632(2) 0.3232(2) 0.02564(12) 0.0290(4) Uani 1 1 d . . . . .
H19 H 0.553878 0.339743 0.049970 0.035 Uiso 1 1 calc R U . . .
C20 C 0.7557(3) 0.4203(2) 0.00874(12) 0.0301(4) Uani 1 1 d . . . . .
H20 H 0.719568 0.513573 0.019446 0.036 Uiso 1 1 calc R U . . .
C21 C 0.9113(3) 0.3532(2) -0.02689(12) 0.0305(4) Uani 1 1 d . . . . .
H21 H 0.998608 0.393647 -0.044079 0.037 Uiso 1 1 calc R U . . .

loop_
_atom_site_aniso_label
_atom_site_aniso_U_11
_atom_site_aniso_U_22
_atom_site_aniso_U_33
_atom_site_aniso_U_23
_atom_site_aniso_U_13
_atom_site_aniso_U_12
Fe1 0.01905(13) 0.01962(14) 0.01528(13) -0.00590(10) -0.00430(10) -0.00118(10)
Cl1 0.0430(3) 0.0301(3) 0.0261(2) -0.00773(19) -0.0134(2) -0.0149(2)
Cl2 0.0179(2) 0.0310(3) 0.0321(2) -0.0039(2) -0.00275(18) -0.00692(18)
Cl3 0.0322(2) 0.0322(3) 0.0192(2) -0.00491(19) 0.00210(18) -0.0078(2)
Cl4 0.0342(3) 0.0169(2) 0.0347(3) -0.00529(19) -0.0040(2) -0.00568(19)
Cl5 0.0372(3) 0.0298(3) 0.0589(3) -0.0178(2) -0.0159(2) -0.0100(2)
P1 0.0165(2) 0.0166(2) 0.0149(2) -0.00410(17) -0.00543(16) -0.00314(17)
P2 0.0178(2) 0.0182(2) 0.0166(2) -0.00140(18) -0.00606(17) -0.00660(18)
P3 0.0184(2) 0.0159(2) 0.0170(2) -0.00159(17) -0.00306(17) -0.00524(18)
N1 0.0214(7) 0.0193(8) 0.0163(7) 0.0001(6) -0.0063(6) -0.0080(6)
N2 0.0227(8) 0.0232(8) 0.0210(8) 0.0037(6) -0.0106(6) -0.0078(6)
N3 0.0198(7) 0.0205(8) 0.0216(8) -0.0019(6) -0.0057(6) -0.0087(6)
N4 0.0173(7) 0.0241(8) 0.0192(7) -0.0098(6) -0.0072(6) 0.0007(6)
N5 0.0209(7) 0.0208(8) 0.0167(7) -0.0076(6) -0.0074(6) 0.0008(6)
C1 0.0181(9) 0.0287(10) 0.0266(10) -0.0125(8) -0.0068(7) -0.0001(8)
C2 0.0257(10) 0.0244(10) 0.0242(10) -0.0055(8) -0.0134(8) 0.0032(8)
C3 0.0249(9) 0.0286(10) 0.0204(9) -0.0093(8) -0.0116(7) 0.0018(8)
C4 0.0188(9) 0.0329(11) 0.0256(10) -0.0165(8) -0.0049(7) -0.0006(8)
C5 0.0175(8) 0.0197(9) 0.0227(9) -0.0099(7) -0.0047(7) 0.0025(7)
C6 0.0248(9) 0.0219(9) 0.0221(9) -0.0070(7) -0.0028(7) -0.0041(8)
C7 0.0282(10) 0.0253(10) 0.0220(9) -0.0102(8) -0.0061(8) -0.0029(8)
C8 0.0213(9) 0.0179(9) 0.0367(11) -0.0120(8) -0.0100(8) 0.0003(7)
C9 0.0274(10) 0.0207(10) 0.0360(11) -0.0017(8) -0.0027(8) -0.0052(8)
C10 0.0273(10) 0.0269(10) 0.0200(9) -0.0047(8) -0.0056(8) -0.0005(8)
C11 0.0314(10) 0.0234(10) 0.0165(9) -0.0063(7) -0.0069(7) -0.0011(8)
C12 0.0262(9) 0.0237(10) 0.0152(8) -0.0065(7) -0.0080(7) -0.0006(8)
C13 0.0228(9) 0.0322(11) 0.0227(9) -0.0100(8) -0.0097(8) -0.0012(8)
C14 0.0280(10) 0.0266(10) 0.0269(10) -0.0114(8) -0.0128(8) 0.0079(8)
C15 0.0402(11) 0.0203(10) 0.0206(9) -0.0016(8) -0.0108(8) -0.0049(8)
C16 0.0285(10) 0.0264(10) 0.0145(8) -0.0027(7) -0.0031(7) -0.0053(8)
C17 0.0322(11) 0.0366(11) 0.0170(9) -0.0116(8) -0.0019(8) -0.0043(9)
C18 0.0361(11) 0.0311(11) 0.0205(9) -0.0062(8) -0.0111(8) -0.0105(9)
C19 0.0234(10) 0.0381(12) 0.0210(9) -0.0044(8) -0.0100(8) -0.0013(8)
C20 0.0447(12) 0.0214(10) 0.0208(9) -0.0024(8) -0.0144(9) -0.0016(9)
C21 0.0377(11) 0.0393(12) 0.0164(9) -0.0006(8) -0.0042(8) -0.0186(10)

loop_
_atom_type_symbol
_atom_type_description
_atom_type_scat_dispersion_real
_atom_type_scat_dispersion_imag
_atom_type_scat_source
C C 0.0033 0.0016 'International Tables Vol C Tables 4.2.6.8 and 6.1.1.4'
H H 0.0000 0.0000 'International Tables Vol C Tables 4.2.6.8 and 6.1.1.4'
N N 0.0061 0.0033 'International Tables Vol C Tables 4.2.6.8 and 6.1.1.4'
P P 0.1023 0.0942 'International Tables Vol C Tables 4.2.6.8 and 6.1.1.4'
Cl Cl 0.1484 0.1585 'International Tables Vol C Tables 4.2.6.8 and 6.1.1.4'
Fe Fe 0.3463 0.8444 'International Tables Vol C Tables 4.2.6.8 and 6.1.1.4'

loop_
_geom_angle_atom_site_label_1
_geom_angle_atom_site_label_2
_geom_angle_atom_site_label_3
_geom_angle
_geom_angle_site_symmetry_1
_geom_angle_site_symmetry_3
_geom_angle_publ_flag
C12 Fe1 C21 121.67(8) . . ?
C12 Fe1 C13 41.20(7) . . ?
C21 Fe1 C13 107.10(8) . . ?
C12 Fe1 C16 41.05(8) . . ?
C21 Fe1 C16 158.14(8) . . ?
C13 Fe1 C16 68.70(8) . . ?
C12 Fe1 C20 105.23(8) . . ?
C21 Fe1 C20 40.58(8) . . ?
C13 Fe1 C20 121.31(8) . . ?
C16 Fe1 C20 121.89(8) . . ?
C12 Fe1 C19 120.96(8) . . ?
C21 Fe1 C19 68.16(8) . . ?
C13 Fe1 C19 157.37(8) . . ?
C16 Fe1 C19 107.01(8) . . ?
C20 Fe1 C19 40.71(8) . . ?
C12 Fe1 C18 157.86(8) . . ?
C21 Fe1 C18 67.94(8) . . ?
C13 Fe1 C18 160.31(8) . . ?
C16 Fe1 C18 123.11(8) . . ?
C20 Fe1 C18 68.20(8) . . ?
C19 Fe1 C18 40.42(8) . . ?
C12 Fe1 C17 158.93(8) . . ?
C21 Fe1 C17 40.55(8) . . ?
C13 Fe1 C17 123.69(8) . . ?
C16 Fe1 C17 159.40(8) . . ?
C20 Fe1 C17 68.29(8) . . ?
C19 Fe1 C17 68.03(8) . . ?
C18 Fe1 C17 40.26(8) . . ?
C12 Fe1 C14 68.98(7) . . ?
C21 Fe1 C14 123.39(8) . . ?
C13 Fe1 C14 40.73(8) . . ?
C16 Fe1 C14 68.31(8) . . ?
C20 Fe1 C14 158.25(9) . . ?
C19 Fe1 C14 160.22(9) . . ?
C18 Fe1 C14 124.81(8) . . ?
C17 Fe1 C14 109.19(8) . . ?
C12 Fe1 C15 68.95(8) . . ?
C21 Fe1 C15 159.55(8) . . ?
C13 Fe1 C15 68.37(8) . . ?
C16 Fe1 C15 40.71(8) . . ?
C20 Fe1 C15 159.02(8) . . ?
C19 Fe1 C15 123.75(8) . . ?
C18 Fe1 C15 109.21(8) . . ?
C17 Fe1 C15 124.13(8) . . ?
C14 Fe1 C15 40.31(8) . . ?
N1 P1 N4 108.77(8) . . ?
N1 P1 N3 111.02(7) . . ?
N4 P1 N3 111.45(8) . . ?
N1 P1 N5 109.28(8) . . ?
N4 P1 N5 104.50(7) . . ?
N3 P1 N5 111.59(8) . . ?
N1 P2 N2 119.79(8) . . ?
N1 P2 Cl2 109.71(6) . . ?
N2 P2 Cl2 107.89(6) . . ?
N1 P2 Cl1 109.50(6) . . ?
N2 P2 Cl1 108.04(6) . . ?
Cl2 P2 Cl1 100.08(3) . . ?
N3 P3 N2 120.36(8) . . ?
N3 P3 Cl4 109.79(6) . . ?
N2 P3 Cl4 107.64(6) . . ?
N3 P3 Cl3 110.60(6) . . ?
N2 P3 Cl3 106.58(6) . . ?
Cl4 P3 Cl3 99.86(3) . . ?
P2 N1 P1 124.47(9) . . ?
P3 N2 P2 118.07(9) . . ?
P3 N3 P1 123.99(9) . . ?
C3 N4 C4 115.50(14) . . ?
C3 N4 P1 126.28(12) . . ?
C4 N4 P1 117.94(12) . . ?
C1 N5 C11 114.42(14) . . ?
C1 N5 P1 120.83(12) . . ?
C11 N5 P1 114.11(11) . . ?
N5 C1 C2 110.05(15) . . ?
N5 C1 H1A 109.7 . . ?
C2 C1 H1A 109.7 . . ?
N5 C1 H1B 109.7 . . ?
C2 C1 H1B 109.7 . . ?
H1A C1 H1B 108.2 . . ?
C1 C2 C3 111.86(16) . . ?
C1 C2 H2A 109.2 . . ?
C3 C2 H2A 109.2 . . ?
C1 C2 H2B 109.2 . . ?
C3 C2 H2B 109.2 . . ?
H2A C2 H2B 107.9 . . ?
N4 C3 C2 113.32(15) . . ?
N4 C3 H3A 108.9 . . ?
C2 C3 H3A 108.9 . . ?
N4 C3 H3B 108.9 . . ?
C2 C3 H3B 108.9 . . ?
H3A C3 H3B 107.7 . . ?
N4 C4 C5 112.51(14) . . ?
N4 C4 H4A 109.1 . . ?
C5 C4 H4A 109.1 . . ?
N4 C4 H4B 109.1 . . ?
C5 C4 H4B 109.1 . . ?
H4A C4 H4B 107.8 . . ?
C10 C5 C6 118.70(17) . . ?
C10 C5 C4 122.05(17) . . ?
C6 C5 C4 119.24(17) . . ?
C7 C6 C5 121.11(18) . . ?
C7 C6 H6 119.4 . . ?
C5 C6 H6 119.4 . . ?
C8 C7 C6 118.72(17) . . ?
C8 C7 H7 120.6 . . ?
C6 C7 H7 120.6 . . ?
C7 C8 C9 121.76(18) . . ?
C7 C8 Cl5 118.29(15) . . ?
C9 C8 Cl5 119.94(15) . . ?
C10 C9 C8 118.74(18) . . ?
C10 C9 H9 120.6 . . ?
C8 C9 H9 120.6 . . ?
C9 C10 C5 120.97(18) . . ?
C9 C10 H10 119.5 . . ?
C5 C10 H10 119.5 . . ?
N5 C11 C12 112.49(14) . . ?
N5 C11 H11A 109.1 . . ?
C12 C11 H11A 109.1 . . ?
N5 C11 H11B 109.1 . . ?
C12 C11 H11B 109.1 . . ?
H11A C11 H11B 107.8 . . ?
C16 C12 C13 107.37(16) . . ?
C16 C12 C11 126.24(17) . . ?
C13 C12 C11 126.32(18) . . ?
C16 C12 Fe1 69.99(10) . . ?
C13 C12 Fe1 69.84(10) . . ?
C11 C12 Fe1 122.99(12) . . ?
C14 C13 C12 108.17(17) . . ?
C14 C13 Fe1 70.34(11) . . ?
C12 C13 Fe1 68.96(10) . . ?
C14 C13 H13 125.9 . . ?
C12 C13 H13 125.9 . . ?
Fe1 C13 H13 126.4 . . ?
C15 C14 C13 108.10(17) . . ?
C15 C14 Fe1 69.86(11) . . ?
C13 C14 Fe1 68.93(10) . . ?
C15 C14 H14 125.9 . . ?
C13 C14 H14 125.9 . . ?
Fe1 C14 H14 126.8 . . ?
C14 C15 C16 108.02(17) . . ?
C14 C15 Fe1 69.84(11) . . ?
C16 C15 Fe1 69.00(10) . . ?
C14 C15 H15 126.0 . . ?
C16 C15 H15 126.0 . . ?
Fe1 C15 H15 126.7 . . ?
C15 C16 C12 108.33(17) . . ?
C15 C16 Fe1 70.28(10) . . ?
C12 C16 Fe1 68.96(10) . . ?
C15 C16 H16 125.8 . . ?
C12 C16 H16 125.8 . . ?
Fe1 C16 H16 126.5 . . ?
C18 C17 C21 107.57(18) . . ?
C18 C17 Fe1 69.74(11) . . ?
C21 C17 Fe1 69.02(10) . . ?
C18 C17 H17 126.2 . . ?
C21 C17 H17 126.2 . . ?
Fe1 C17 H17 126.6 . . ?
C17 C18 C19 108.31(18) . . ?
C17 C18 Fe1 70.00(11) . . ?
C19 C18 Fe1 69.45(11) . . ?
C17 C18 H18 125.8 . . ?
C19 C18 H18 125.8 . . ?
Fe1 C18 H18 126.3 . . ?
C18 C19 C20 108.04(17) . . ?
C18 C19 Fe1 70.13(11) . . ?
C20 C19 Fe1 69.55(11) . . ?
C18 C19 H19 126.0 . . ?
C20 C19 H19 126.0 . . ?
Fe1 C19 H19 125.9 . . ?
C21 C20 C19 107.53(18) . . ?
C21 C20 Fe1 69.56(11) . . ?
C19 C20 Fe1 69.74(11) . . ?
C21 C20 H20 126.2 . . ?
C19 C20 H20 126.2 . . ?
Fe1 C20 H20 126.0 . . ?
C20 C21 C17 108.54(18) . . ?
C20 C21 Fe1 69.86(11) . . ?
C17 C21 Fe1 70.43(11) . . ?
C20 C21 H21 125.7 . . ?
C17 C21 H21 125.7 . . ?
Fe1 C21 H21 125.6 . . ?

loop_
_geom_bond_atom_site_label_1
_geom_bond_atom_site_label_2
_geom_bond_distance
_geom_bond_site_symmetry_2
_geom_bond_publ_flag
Fe1 C12 2.0223(17) . ?
Fe1 C21 2.0324(19) . ?
Fe1 C13 2.0341(18) . ?
Fe1 C16 2.0360(17) . ?
Fe1 C20 2.0363(19) . ?
Fe1 C19 2.0388(19) . ?
Fe1 C18 2.0477(19) . ?
Fe1 C17 2.0510(18) . ?
Fe1 C14 2.0527(19) . ?
Fe1 C15 2.0530(19) . ?
Cl1 P2 2.0133(6) . ?
Cl2 P2 2.0023(6) . ?
Cl3 P3 2.0164(6) . ?
Cl4 P3 2.0070(6) . ?
Cl5 C8 1.7431(19) . ?
P1 N1 1.6136(15) . ?
P1 N4 1.6225(14) . ?
P1 N3 1.6269(15) . ?
P1 N5 1.6455(15) . ?
P2 N1 1.5585(15) . ?
P2 N2 1.5849(15) . ?
P3 N3 1.5597(15) . ?
P3 N2 1.5810(15) . ?
N4 C3 1.462(2) . ?
N4 C4 1.477(2) . ?
N5 C1 1.465(2) . ?
N5 C11 1.476(2) . ?
C1 C2 1.505(3) . ?
C1 H1A 0.9900 . ?
C1 H1B 0.9900 . ?
C2 C3 1.507(3) . ?
C2 H2A 0.9900 . ?
C2 H2B 0.9900 . ?
C3 H3A 0.9900 . ?
C3 H3B 0.9900 . ?
C4 C5 1.506(3) . ?
C4 H4A 0.9900 . ?
C4 H4B 0.9900 . ?
C5 C10 1.388(3) . ?
C5 C6 1.390(3) . ?
C6 C7 1.382(3) . ?
C6 H6 0.9500 . ?
C7 C8 1.375(3) . ?
C7 H7 0.9500 . ?
C8 C9 1.382(3) . ?
C9 C10 1.382(3) . ?
C9 H9 0.9500 . ?
C10 H10 0.9500 . ?
C11 C12 1.496(3) . ?
C11 H11A 0.9900 . ?
C11 H11B 0.9900 . ?
C12 C16 1.423(3) . ?
C12 C13 1.427(3) . ?
C13 C14 1.422(3) . ?
C13 H13 0.9500 . ?
C14 C15 1.415(3) . ?
C14 H14 0.9500 . ?
C15 C16 1.422(3) . ?
C15 H15 0.9500 . ?
C16 H16 0.9500 . ?
C17 C18 1.411(3) . ?
C17 C21 1.415(3) . ?
C17 H17 0.9500 . ?
C18 C19 1.412(3) . ?
C18 H18 0.9500 . ?
C19 C20 1.417(3) . ?
C19 H19 0.9500 . ?
C20 C21 1.411(3) . ?
C20 H20 0.9500 . ?
C21 H21 0.9500 . ?

loop_
_geom_torsion_atom_site_label_1
_geom_torsion_atom_site_label_2
_geom_torsion_atom_site_label_3
_geom_torsion_atom_site_label_4
_geom_torsion
_geom_torsion_site_symmetry_1
_geom_torsion_site_symmetry_2
_geom_torsion_site_symmetry_3
_geom_torsion_site_symmetry_4
_geom_torsion_publ_flag
N2 P2 N1 P1 -13.56(15) . . . . ?
Cl2 P2 N1 P1 -139.10(9) . . . . ?
Cl1 P2 N1 P1 111.99(10) . . . . ?
N4 P1 N1 P2 140.27(11) . . . . ?
N3 P1 N1 P2 17.30(14) . . . . ?
N5 P1 N1 P2 -106.21(12) . . . . ?
N3 P3 N2 P2 -3.17(15) . . . . ?
Cl4 P3 N2 P2 -129.91(9) . . . . ?
Cl3 P3 N2 P2 123.70(9) . . . . ?
N1 P2 N2 P3 5.32(15) . . . . ?
Cl2 P2 N2 P3 131.70(9) . . . . ?
Cl1 P2 N2 P3 -120.92(9) . . . . ?
N2 P3 N3 P1 8.85(15) . . . . ?
Cl4 P3 N3 P1 134.59(9) . . . . ?
Cl3 P3 N3 P1 -116.15(10) . . . . ?
N1 P1 N3 P3 -14.86(14) . . . . ?
N4 P1 N3 P3 -136.28(11) . . . . ?
N5 P1 N3 P3 107.31(11) . . . . ?
N1 P1 N4 C3 131.49(16) . . . . ?
N3 P1 N4 C3 -105.80(16) . . . . ?
N5 P1 N4 C3 14.86(18) . . . . ?
N1 P1 N4 C4 -54.82(15) . . . . ?
N3 P1 N4 C4 67.90(15) . . . . ?
N5 P1 N4 C4 -171.44(13) . . . . ?
N1 P1 N5 C1 -143.39(14) . . . . ?
N4 P1 N5 C1 -27.13(16) . . . . ?
N3 P1 N5 C1 93.44(15) . . . . ?
N1 P1 N5 C11 73.98(14) . . . . ?
N4 P1 N5 C11 -169.75(13) . . . . ?
N3 P1 N5 C11 -49.18(15) . . . . ?
C11 N5 C1 C2 -164.82(15) . . . . ?
P1 N5 C1 C2 52.7(2) . . . . ?
N5 C1 C2 C3 -63.1(2) . . . . ?
C4 N4 C3 C2 157.84(16) . . . . ?
P1 N4 C3 C2 -28.3(2) . . . . ?
C1 C2 C3 N4 50.9(2) . . . . ?
C3 N4 C4 C5 44.1(2) . . . . ?
P1 N4 C4 C5 -130.24(14) . . . . ?
N4 C4 C5 C10 67.9(2) . . . . ?
N4 C4 C5 C6 -111.09(18) . . . . ?
C10 C5 C6 C7 -0.3(3) . . . . ?
C4 C5 C6 C7 178.65(16) . . . . ?
C5 C6 C7 C8 0.4(3) . . . . ?
C6 C7 C8 C9 -0.2(3) . . . . ?
C6 C7 C8 Cl5 -179.41(14) . . . . ?
C7 C8 C9 C10 -0.1(3) . . . . ?
Cl5 C8 C9 C10 179.09(14) . . . . ?
C8 C9 C10 C5 0.2(3) . . . . ?
C6 C5 C10 C9 0.0(3) . . . . ?
C4 C5 C10 C9 -178.93(17) . . . . ?
C1 N5 C11 C12 62.0(2) . . . . ?
P1 N5 C11 C12 -152.92(13) . . . . ?
N5 C11 C12 C16 79.0(2) . . . . ?
N5 C11 C12 C13 -104.6(2) . . . . ?
N5 C11 C12 Fe1 167.27(12) . . . . ?
C16 C12 C13 C14 0.6(2) . . . . ?
C11 C12 C13 C14 -176.37(16) . . . . ?
Fe1 C12 C13 C14 -59.63(13) . . . . ?
C16 C12 C13 Fe1 60.22(12) . . . . ?
C11 C12 C13 Fe1 -116.75(17) . . . . ?
C12 C13 C14 C15 -0.3(2) . . . . ?
Fe1 C13 C14 C15 -59.06(13) . . . . ?
C12 C13 C14 Fe1 58.77(12) . . . . ?
C13 C14 C15 C16 -0.1(2) . . . . ?
Fe1 C14 C15 C16 -58.61(13) . . . . ?
C13 C14 C15 Fe1 58.48(13) . . . . ?
C14 C15 C16 C12 0.5(2) . . . . ?
Fe1 C15 C16 C12 -58.63(12) . . . . ?
C14 C15 C16 Fe1 59.13(13) . . . . ?
C13 C12 C16 C15 -0.7(2) . . . . ?
C11 C12 C16 C15 176.30(16) . . . . ?
Fe1 C12 C16 C15 59.45(12) . . . . ?
C13 C12 C16 Fe1 -60.12(12) . . . . ?
C11 C12 C16 Fe1 116.85(17) . . . . ?
C21 C17 C18 C19 0.2(2) . . . . ?
Fe1 C17 C18 C19 59.07(13) . . . . ?
C21 C17 C18 Fe1 -58.85(13) . . . . ?
C17 C18 C19 C20 0.0(2) . . . . ?
Fe1 C18 C19 C20 59.44(13) . . . . ?
C17 C18 C19 Fe1 -59.41(13) . . . . ?
C18 C19 C20 C21 -0.3(2) . . . . ?
Fe1 C19 C20 C21 59.54(13) . . . . ?
C18 C19 C20 Fe1 -59.80(13) . . . . ?
C19 C20 C21 C17 0.4(2) . . . . ?
Fe1 C20 C21 C17 60.05(13) . . . . ?
C19 C20 C21 Fe1 -59.65(13) . . . . ?
C18 C17 C21 C20 -0.4(2) . . . . ?
Fe1 C17 C21 C20 -59.69(13) . . . . ?
C18 C17 C21 Fe1 59.31(13) . . . . ?
